data_4309854
loop_
_publ_author_name
'Fran\,cois Cuenot'
'Michel Meyer'
'Enrique Espinosa'
'Roger Guilard'

_publ_contact_author
; Pr. Roger Guilard,
  LIMSAG, CNRS UMR 5633, 
  Universit\'e de Bourgogne, Facult\'e des Sciences, 
  6 boulevard Gabriel, 21100 Dijon, 
  France 
;
_publ_contact_author_email Roger.Guilard@u-bourgogne.fr
_publ_contact_author_fax '+33 3 80 39 61 17'
_publ_contact_author_phone '+33 3 80 39 61 11'
_publ_section_title
;
Synthesis, Characterization, and X-ray Crystal Structures of Cyclam
Derivatives. 8. Thermodynamic and Kinetic Appraisal of Lead(II) Chelation
by Octadentate Carbamoyl-Armed Macrocycles1
;
_journal_name_full 'Inorganic Chemistry'
_journal_page_first 7895
_journal_page_last 7910
_journal_paper_doi 10.1021/ic0508019
_journal_volume 44
_journal_year 2005
_chemical_formula_moiety 'C18 H38 N8 O4, 2(N O3), 2(H2 O)'
_chemical_formula_sum 'C18 H42 N10 O12'
_chemical_formula_weight 590.62
_chemical_name_systematic
;
 ?
;
_space_group_IT_number 2
_symmetry_cell_setting triclinic
_symmetry_space_group_name_Hall '-P 1'
_symmetry_space_group_name_H-M 'P -1'
_atom_sites_solution_hydrogens geom
_atom_sites_solution_primary direct
_atom_sites_solution_secondary difmap
_audit_creation_method SHELXL-97
_cell_angle_alpha 98.904(2)
_cell_angle_beta 108.550(2)
_cell_angle_gamma 111.047(2)
_cell_formula_units_Z 1
_cell_length_a 8.5200(3)
_cell_length_b 8.8830(3)
_cell_length_c 10.6060(4)
_cell_measurement_reflns_used 5365
_cell_measurement_temperature 110(2)
_cell_measurement_theta_max 28.75
_cell_measurement_theta_min 2.13
_cell_volume 676.60(5)
_computing_structure_refinement 'SHELXL-97 (Sheldrick, 1997)'
_diffrn_ambient_temperature 110(2)
_diffrn_measured_fraction_theta_full 0.980
_diffrn_measured_fraction_theta_max 0.980
_diffrn_measurement_device '95mm CCD camera on \k-goniostat'
_diffrn_measurement_device_type KappaCCD
_diffrn_measurement_method CCD
_diffrn_orient_matrix_type 'by Nonius Collect from scalepack cell'
_diffrn_radiation_monochromator graphite
_diffrn_radiation_source 'fine-focus sealed tube'
_diffrn_radiation_type MoK\a
_diffrn_radiation_wavelength 0.71070
_diffrn_reflns_av_R_equivalents 0.0310
_diffrn_reflns_av_sigmaI/netI 0.0449
_diffrn_reflns_limit_h_max 11
_diffrn_reflns_limit_h_min 0
_diffrn_reflns_limit_k_max 11
_diffrn_reflns_limit_k_min -11
_diffrn_reflns_limit_l_max 13
_diffrn_reflns_limit_l_min -14
_diffrn_reflns_number 5365
_diffrn_reflns_theta_full 28.75
_diffrn_reflns_theta_max 28.75
_diffrn_reflns_theta_min 2.13
_exptl_absorpt_coefficient_mu 0.121
_exptl_absorpt_correction_type none
_exptl_crystal_colour colourless
_exptl_crystal_density_diffrn 1.450
_exptl_crystal_density_method 'not measured'
_exptl_crystal_description cubic
_exptl_crystal_F_000 316
_exptl_crystal_size_max 0.24
_exptl_crystal_size_mid 0.20
_exptl_crystal_size_min 0.20
_refine_diff_density_max 0.226
_refine_diff_density_min -0.355
_refine_diff_density_rms 0.053
_refine_ls_extinction_method none
_refine_ls_goodness_of_fit_ref 1.020
_refine_ls_hydrogen_treatment mixed
_refine_ls_matrix_type full
_refine_ls_number_parameters 245
_refine_ls_number_reflns 3446
_refine_ls_number_restraints 0
_refine_ls_restrained_S_all 1.020
_refine_ls_R_factor_all 0.0587
_refine_ls_R_factor_gt 0.0406
_refine_ls_shift/su_max 0.001
_refine_ls_shift/su_mean 0.000
_refine_ls_structure_factor_coef Fsqd
_refine_ls_weighting_details 'calc w=1/[\s^2^(Fo^2^)+(0.0447P)^2^+0.2490P] where P=(Fo^2^+2Fc^2^)/3'
_refine_ls_weighting_scheme calc
_refine_ls_wR_factor_gt 0.0939
_refine_ls_wR_factor_ref 0.1048
_reflns_number_gt 2728
_reflns_number_total 3446
_reflns_threshold_expression >2sigma(I)
_cod_data_source_file ic0508019si20050804_090712_2.cif
_cod_data_source_block ab126
_cod_database_code 4309854

loop_
_symmetry_equiv_pos_as_xyz
'x, y, z'
'-x, -y, -z'

loop_
_atom_site_label
_atom_site_type_symbol
_atom_site_fract_x
_atom_site_fract_y
_atom_site_fract_z
_atom_site_U_iso_or_equiv
_atom_site_adp_type
_atom_site_occupancy
_atom_site_symmetry_multiplicity
_atom_site_calc_flag
_atom_site_refinement_flags
_atom_site_disorder_assembly
_atom_site_disorder_group
C2 C 0.68178(18) 0.33255(17) 0.51814(15) 0.0173(3) Uani 1 1 d . . .
C3 C 0.72693(19) 0.18135(17) 0.51815(15) 0.0185(3) Uani 1 1 d . . .
C4 C 0.89527(19) 0.19783(18) 0.48937(14) 0.0177(3) Uani 1 1 d . . .
C6 C 1.03763(18) 0.19517(17) 0.31759(15) 0.0183(3) Uani 1 1 d . . .
C7 C 1.20606(18) 0.36368(17) 0.39934(15) 0.0180(3) Uani 1 1 d . . .
C11 C 0.89376(19) 0.48491(18) 0.76071(14) 0.0172(3) Uani 1 1 d . . .
C12 C 1.08071(18) 0.48105(16) 0.81158(14) 0.0162(3) Uani 1 1 d . . .
C51 C 0.69489(18) 0.05844(17) 0.23085(14) 0.0162(3) Uani 1 1 d . . .
C52 C 0.66308(18) -0.11951(17) 0.23762(14) 0.0179(3) Uani 1 1 d . . .
N1 N 0.83598(15) 0.49211(14) 0.61677(11) 0.0155(2) Uani 1 1 d . . .
N5 N 0.87151(15) 0.19482(14) 0.34174(12) 0.0151(2) Uani 1 1 d . . .
N12 N 1.10573(19) 0.38774(17) 0.89466(14) 0.0232(3) Uani 1 1 d . . .
N52 N 0.49147(17) -0.23670(16) 0.16051(14) 0.0235(3) Uani 1 1 d . . .
O12 O 1.20344(13) 0.56802(12) 0.77852(10) 0.0193(2) Uani 1 1 d . . .
O52 O 0.78640(14) -0.15149(13) 0.30524(12) 0.0289(3) Uani 1 1 d . . .
H2A H 0.648(2) 0.347(2) 0.4243(18) 0.0243(9) Uiso 1 1 d . . .
H51B H 0.593(2) 0.080(2) 0.2377(17) 0.0243(9) Uiso 1 1 d . . .
H7A H 1.249(2) 0.375(2) 0.4985(18) 0.0243(9) Uiso 1 1 d . . .
H3A H 0.617(2) 0.077(2) 0.4519(18) 0.0243(9) Uiso 1 1 d . . .
H7B H 1.301(2) 0.361(2) 0.3661(17) 0.0243(9) Uiso 1 1 d . . .
H11B H 0.914(2) 0.590(2) 0.8287(18) 0.0243(9) Uiso 1 1 d . . .
H4A H 1.002(2) 0.307(2) 0.5499(18) 0.0243(9) Uiso 1 1 d . . .
H6B H 1.003(2) 0.172(2) 0.2176(19) 0.0243(9) Uiso 1 1 d . . .
H2B H 0.570(2) 0.307(2) 0.5376(17) 0.0243(9) Uiso 1 1 d . . .
H6A H 1.061(2) 0.103(2) 0.3474(17) 0.0243(9) Uiso 1 1 d . . .
H5 H 0.868(2) 0.298(2) 0.3274(18) 0.0243(9) Uiso 1 1 d . . .
H51A H 0.702(2) 0.066(2) 0.1411(18) 0.0243(9) Uiso 1 1 d . . .
H52A H 0.467(2) -0.342(2) 0.1584(17) 0.0243(9) Uiso 1 1 d . . .
H52B H 0.401(2) -0.211(2) 0.1129(18) 0.0243(9) Uiso 1 1 d . . .
H3B H 0.754(2) 0.165(2) 0.6113(18) 0.0243(9) Uiso 1 1 d . . .
H11A H 0.796(2) 0.381(2) 0.7684(17) 0.0243(9) Uiso 1 1 d . . .
H12A H 1.013(2) 0.319(2) 0.9088(18) 0.0243(9) Uiso 1 1 d . . .
H4B H 0.927(2) 0.104(2) 0.5056(17) 0.0243(9) Uiso 1 1 d . . .
H12B H 1.205(3) 0.379(2) 0.9242(18) 0.0243(9) Uiso 1 1 d . . .
N8 N 0.22078(15) 0.99411(14) 0.09657(12) 0.0181(2) Uani 1 1 d . . .
O9 O 0.17469(14) 0.84098(12) 0.03264(10) 0.0218(2) Uani 1 1 d . . .
O10 O 0.28424(15) 1.04331(14) 0.22594(11) 0.0272(3) Uani 1 1 d . . .
O11 O 0.20373(15) 1.09236(13) 0.02636(11) 0.0277(3) Uani 1 1 d . . .
OW O 0.45077(16) 0.43138(14) 0.16276(14) 0.0319(3) Uani 1 1 d . . .
HW1 H 0.378(3) 0.328(2) 0.1329(18) 0.0243(9) Uiso 1 1 d . . .
HW2 H 0.556(3) 0.435(2) 0.1781(18) 0.0243(9) Uiso 1 1 d . . .

loop_
_atom_site_aniso_label
_atom_site_aniso_U_11
_atom_site_aniso_U_22
_atom_site_aniso_U_33
_atom_site_aniso_U_23
_atom_site_aniso_U_13
_atom_site_aniso_U_12
C2 0.0132(6) 0.0194(7) 0.0178(7) 0.0048(5) 0.0061(5) 0.0060(5)
C3 0.0189(7) 0.0171(7) 0.0174(7) 0.0056(5) 0.0076(6) 0.0054(6)
C4 0.0189(7) 0.0185(7) 0.0152(7) 0.0046(5) 0.0049(5) 0.0095(6)
C6 0.0175(6) 0.0187(7) 0.0218(7) 0.0054(6) 0.0089(6) 0.0106(6)
C7 0.0157(6) 0.0195(7) 0.0210(7) 0.0065(6) 0.0070(6) 0.0102(6)
C11 0.0172(6) 0.0199(7) 0.0148(6) 0.0046(5) 0.0069(5) 0.0081(6)
C12 0.0173(6) 0.0157(6) 0.0140(6) 0.0027(5) 0.0052(5) 0.0072(5)
C51 0.0148(6) 0.0155(6) 0.0168(7) 0.0045(5) 0.0040(5) 0.0072(5)
C52 0.0184(7) 0.0168(7) 0.0186(7) 0.0042(5) 0.0070(6) 0.0088(6)
N1 0.0151(5) 0.0164(6) 0.0149(5) 0.0045(4) 0.0056(4) 0.0072(5)
N5 0.0144(5) 0.0142(5) 0.0170(6) 0.0047(4) 0.0060(4) 0.0069(5)
N12 0.0210(6) 0.0271(7) 0.0278(7) 0.0155(6) 0.0116(6) 0.0127(6)
N52 0.0173(6) 0.0151(6) 0.0344(7) 0.0083(5) 0.0052(5) 0.0075(5)
O12 0.0165(5) 0.0189(5) 0.0243(5) 0.0094(4) 0.0088(4) 0.0080(4)
O52 0.0220(5) 0.0185(5) 0.0382(7) 0.0080(5) 0.0012(5) 0.0102(4)
N8 0.0148(5) 0.0191(6) 0.0211(6) 0.0054(5) 0.0079(5) 0.0079(5)
O9 0.0231(5) 0.0170(5) 0.0252(5) 0.0043(4) 0.0096(4) 0.0097(4)
O10 0.0319(6) 0.0316(6) 0.0188(5) 0.0038(4) 0.0094(5) 0.0169(5)
O11 0.0342(6) 0.0188(5) 0.0284(6) 0.0108(4) 0.0098(5) 0.0106(5)
OW 0.0186(5) 0.0169(6) 0.0614(8) 0.0142(5) 0.0151(6) 0.0090(5)

loop_
_atom_type_symbol
_atom_type_description
_atom_type_scat_dispersion_real
_atom_type_scat_dispersion_imag
_atom_type_scat_source
C C 0.0033 0.0016 'International Tables Vol C Tables 4.2.6.8 and 6.1.1.4'
H H 0.0000 0.0000 'International Tables Vol C Tables 4.2.6.8 and 6.1.1.4'
N N 0.0061 0.0033 'International Tables Vol C Tables 4.2.6.8 and 6.1.1.4'
O O 0.0106 0.0060 'International Tables Vol C Tables 4.2.6.8 and 6.1.1.4'

loop_
_geom_angle_atom_site_label_1
_geom_angle_atom_site_label_2
_geom_angle_atom_site_label_3
_geom_angle
_geom_angle_site_symmetry_1
_geom_angle_site_symmetry_3
_geom_angle_publ_flag
N1 C2 C3 112.89(11) . . ?
N1 C2 H2A 107.7(10) . . ?
C3 C2 H2A 110.6(10) . . ?
N1 C2 H2B 111.8(10) . . ?
C3 C2 H2B 108.3(10) . . ?
H2A C2 H2B 105.3(14) . . ?
C4 C3 C2 115.57(11) . . ?
C4 C3 H3A 110.8(9) . . ?
C2 C3 H3A 109.4(10) . . ?
C4 C3 H3B 105.1(10) . . ?
C2 C3 H3B 109.3(10) . . ?
H3A C3 H3B 106.2(14) . . ?
N5 C4 C3 114.11(11) . . ?
N5 C4 H4A 105.7(10) . . ?
C3 C4 H4A 110.6(10) . . ?
N5 C4 H4B 106.1(10) . . ?
C3 C4 H4B 111.0(10) . . ?
H4A C4 H4B 109.0(14) . . ?
N5 C6 C7 111.27(11) . . ?
N5 C6 H6B 106.1(10) . . ?
C7 C6 H6B 111.6(10) . . ?
N5 C6 H6A 107.6(9) . . ?
C7 C6 H6A 110.2(10) . . ?
H6B C6 H6A 109.9(14) . . ?
N1 C7 C6 111.86(11) 2_766 . ?
N1 C7 H7A 106.7(10) 2_766 . ?
C6 C7 H7A 109.8(10) . . ?
N1 C7 H7B 113.0(10) 2_766 . ?
C6 C7 H7B 106.1(10) . . ?
H7A C7 H7B 109.4(14) . . ?
N1 C11 C12 111.16(10) . . ?
N1 C11 H11B 111.9(10) . . ?
C12 C11 H11B 104.0(10) . . ?
N1 C11 H11A 110.4(9) . . ?
C12 C11 H11A 110.7(9) . . ?
H11B C11 H11A 108.6(13) . . ?
O12 C12 N12 122.96(13) . . ?
O12 C12 C11 120.10(12) . . ?
N12 C12 C11 116.89(12) . . ?
N5 C51 C52 113.96(11) . . ?
N5 C51 H51B 109.0(10) . . ?
C52 C51 H51B 109.4(10) . . ?
N5 C51 H51A 106.3(10) . . ?
C52 C51 H51A 108.0(10) . . ?
H51B C51 H51A 110.1(14) . . ?
O52 C52 N52 123.41(13) . . ?
O52 C52 C51 122.51(12) . . ?
N52 C52 C51 114.05(12) . . ?
C11 N1 C7 113.45(11) . 2_766 ?
C11 N1 C2 111.97(11) . . ?
C7 N1 C2 110.76(10) 2_766 . ?
C51 N5 C4 114.96(10) . . ?
C51 N5 C6 112.16(10) . . ?
C4 N5 C6 110.93(10) . . ?
C51 N5 H5 104.1(10) . . ?
C4 N5 H5 109.5(10) . . ?
C6 N5 H5 104.4(10) . . ?
C12 N12 H12A 120.7(11) . . ?
C12 N12 H12B 120.9(12) . . ?
H12A N12 H12B 117.6(16) . . ?
C52 N52 H52A 117.6(11) . . ?
C52 N52 H52B 122.5(11) . . ?
H52A N52 H52B 119.9(15) . . ?
O10 N8 O11 121.48(12) . . ?
O10 N8 O9 119.91(11) . . ?
O11 N8 O9 118.60(11) . . ?
HW1 OW HW2 105.1(16) . . ?

loop_
_geom_bond_atom_site_label_1
_geom_bond_atom_site_label_2
_geom_bond_distance
_geom_bond_site_symmetry_2
_geom_bond_publ_flag
C2 N1 1.4692(17) . ?
C2 C3 1.5242(19) . ?
C2 H2A 0.987(17) . ?
C2 H2B 0.993(17) . ?
C3 C4 1.5209(19) . ?
C3 H3A 0.993(18) . ?
C3 H3B 0.987(17) . ?
C4 N5 1.5082(17) . ?
C4 H4A 0.989(18) . ?
C4 H4B 0.987(17) . ?
C6 N5 1.5154(16) . ?
C6 C7 1.5216(19) . ?
C6 H6B 0.972(18) . ?
C6 H6A 0.983(17) . ?
C7 N1 1.4687(17) 2_766 ?
C7 H7A 0.973(17) . ?
C7 H7B 0.985(17) . ?
C11 N1 1.4668(17) . ?
C11 C12 1.5257(18) . ?
C11 H11B 1.012(17) . ?
C11 H11A 1.031(17) . ?
C12 O12 1.2450(16) . ?
C12 N12 1.3200(18) . ?
C51 N5 1.4962(17) . ?
C51 C52 1.5222(18) . ?
C51 H51B 0.977(17) . ?
C51 H51A 0.983(17) . ?
C52 O52 1.2235(17) . ?
C52 N52 1.3315(19) . ?
N1 C7 1.4687(17) 2_766 ?
N5 H5 0.963(17) . ?
N12 H12A 0.878(19) . ?
N12 H12B 0.837(18) . ?
N52 H52A 0.881(18) . ?
N52 H52B 0.901(19) . ?
N8 O10 1.2404(15) . ?
N8 O11 1.2493(15) . ?
N8 O9 1.2750(15) . ?
OW HW1 0.842(19) . ?
OW HW2 0.850(19) . ?

loop_
_geom_hbond_atom_site_label_D
_geom_hbond_atom_site_label_H
_geom_hbond_atom_site_label_A
_geom_hbond_distance_DH
_geom_hbond_distance_HA
_geom_hbond_distance_DA
_geom_hbond_angle_DHA
_geom_hbond_site_symmetry_A
N5 H5 O12 0.963(17) 1.882(18) 2.7844(15) 154.9(15) 2_766
N5 H5 N1 0.963(17) 2.348(17) 2.8432(15) 111.3(12) 2_766
N52 H52A OW 0.881(18) 1.973(19) 2.8472(17) 171.6(16) 1_545
N52 H52B O9 0.901(19) 2.093(19) 2.9830(16) 169.1(15) 1_545
N12 H12A O9 0.878(19) 2.061(19) 2.9327(17) 171.6(16) 2_666
N12 H12B OW 0.837(18) 2.564(18) 3.2248(18) 136.7(15) 1_656
OW HW1 O11 0.842(19) 1.955(19) 2.7845(16) 168.4(16) 1_545
OW HW1 N8 0.842(19) 2.681(19) 3.4977(16) 163.9(16) 1_545
OW HW2 O12 0.850(19) 1.960(19) 2.8085(15) 176.0(16) 2_766

loop_
_geom_torsion_atom_site_label_1
_geom_torsion_atom_site_label_2
_geom_torsion_atom_site_label_3
_geom_torsion_atom_site_label_4
_geom_torsion
_geom_torsion_site_symmetry_1
_geom_torsion_site_symmetry_2
_geom_torsion_site_symmetry_3
_geom_torsion_site_symmetry_4
_geom_torsion_publ_flag
N1 C2 C3 C4 -55.87(16) . . . . ?
C2 C3 C4 N5 -69.10(15) . . . . ?
N5 C6 C7 N1 -47.03(15) . . . 2_766 ?
N1 C11 C12 O12 38.56(17) . . . . ?
N1 C11 C12 N12 -143.92(12) . . . . ?
N5 C51 C52 O52 -15.85(19) . . . . ?
N5 C51 C52 N52 166.04(12) . . . . ?
C12 C11 N1 C7 -124.36(12) . . . 2_766 ?
C12 C11 N1 C2 109.36(12) . . . . ?
C3 C2 N1 C11 -59.22(14) . . . . ?
C3 C2 N1 C7 173.05(11) . . . 2_766 ?
C52 C51 N5 C4 -56.88(14) . . . . ?
C52 C51 N5 C6 71.08(14) . . . . ?
C3 C4 N5 C51 -46.09(15) . . . . ?
C3 C4 N5 C6 -174.67(11) . . . . ?
C7 C6 N5 C51 161.25(11) . . . . ?
C7 C6 N5 C4 -68.68(14) . . . . ?
